data_2225436
loop_
_publ_author_name
'Fun, Hoong-Kun'
'Rosli, Mohd Mustaqim'
'Rai, Sankappa'
'Isloor, Arun M'
'Shetty, Prakash'

_publ_section_title
;
 3-(2,4-Dichlorophenyl)-5-methyl-1,2,4-oxadiazole
;
_journal_coeditor_code CI5045
_journal_issue 4
_journal_name_full 'Acta Crystallographica Section E'
_journal_page_first o772
_journal_paper_doi 10.1107/S1600536810007932
_journal_volume 66
_journal_year 2010
_chemical_formula_iupac 'C9 H6 Cl2 N2 O'
_chemical_formula_moiety 'C9 H6 Cl2 N2 O'
_chemical_formula_sum 'C9 H6 Cl2 N2 O'
_chemical_formula_weight 229.06
_chemical_name_systematic
;
3-(2,4-Dichlorophenyl)-5-methyl-1,2,4-oxadiazole
;
_space_group_IT_number 14
_symmetry_cell_setting monoclinic
_symmetry_space_group_name_Hall '-P 2ybc'
_symmetry_space_group_name_H-M 'P 1 21/c 1'
_atom_sites_solution_hydrogens geom
_atom_sites_solution_primary direct
_atom_sites_solution_secondary difmap
_audit_creation_method SHELXL-97
_cell_angle_alpha 90.00
_cell_angle_beta 92.421(4)
_cell_angle_gamma 90.00
_cell_formula_units_Z 4
_cell_length_a 3.8252(7)
_cell_length_b 21.678(4)
_cell_length_c 11.0833(19)
_cell_measurement_reflns_used 3719
_cell_measurement_temperature 100.0(10)
_cell_measurement_theta_max 31.05
_cell_measurement_theta_min 2.63
_cell_volume 918.2(3)
_computing_cell_refinement 'SAINT (Bruker, 2005)'
_computing_data_collection 'APEX2 (Bruker, 2005)'
_computing_data_reduction 'SAINT (Bruker, 2005)'
_computing_molecular_graphics 'SHELXTL (Sheldrick, 2008)'
_computing_publication_material 'SHELXTL (Sheldrick, 2008) and PLATON (Spek, 2009)'
_computing_structure_refinement 'SHELXTL (Sheldrick, 2008)'
_computing_structure_solution 'SHELXTL (Sheldrick, 2008)'
_diffrn_ambient_temperature 100.0(10)
_diffrn_measured_fraction_theta_full 0.994
_diffrn_measured_fraction_theta_max 0.994
_diffrn_measurement_device_type
;
Bruker SMART APEXII CCD area-detector diffractometer
;
_diffrn_measurement_method '\f and \w scans'
_diffrn_radiation_monochromator graphite
_diffrn_radiation_source 'fine-focus sealed tube'
_diffrn_radiation_type MoK\a
_diffrn_radiation_wavelength 0.71073
_diffrn_reflns_av_R_equivalents 0.0476
_diffrn_reflns_av_sigmaI/netI 0.0441
_diffrn_reflns_limit_h_max 4
_diffrn_reflns_limit_h_min -4
_diffrn_reflns_limit_k_max 28
_diffrn_reflns_limit_k_min -26
_diffrn_reflns_limit_l_max 14
_diffrn_reflns_limit_l_min -13
_diffrn_reflns_number 7920
_diffrn_reflns_theta_full 27.50
_diffrn_reflns_theta_max 27.50
_diffrn_reflns_theta_min 1.88
_diffrn_standards_number 0
_exptl_absorpt_coefficient_mu 0.669
_exptl_absorpt_correction_T_max 0.9289
_exptl_absorpt_correction_T_min 0.8333
_exptl_absorpt_correction_type multi-scan
_exptl_absorpt_process_details '(SADABS; Bruker, 2005)'
_exptl_crystal_colour colourless
_exptl_crystal_density_diffrn 1.657
_exptl_crystal_density_method 'not measured'
_exptl_crystal_description Block
_exptl_crystal_F_000 464
_exptl_crystal_size_max 0.28
_exptl_crystal_size_mid 0.17
_exptl_crystal_size_min 0.11
_refine_diff_density_max 0.716
_refine_diff_density_min -0.562
_refine_ls_extinction_method none
_refine_ls_goodness_of_fit_ref 1.198
_refine_ls_hydrogen_treatment constr
_refine_ls_matrix_type full
_refine_ls_number_parameters 128
_refine_ls_number_reflns 2076
_refine_ls_number_restraints 0
_refine_ls_restrained_S_all 1.198
_refine_ls_R_factor_all 0.0682
_refine_ls_R_factor_gt 0.0561
_refine_ls_shift/su_max 0.001
_refine_ls_shift/su_mean 0.000
_refine_ls_structure_factor_coef Fsqd
_refine_ls_weighting_details 'calc w=1/[\s^2^(Fo^2^)+(0.0428P)^2^+4.0517P] where P=(Fo^2^+2Fc^2^)/3'
_refine_ls_weighting_scheme calc
_refine_ls_wR_factor_gt 0.1497
_refine_ls_wR_factor_ref 0.1552
_reflns_number_gt 1709
_reflns_number_total 2076
_reflns_threshold_expression I>2\s(I)
_cod_data_source_file ci5045.cif
_cod_data_source_block I
_cod_depositor_comments
;
The following automatic conversions were performed:
'_symmetry_cell_setting' value 'Monoclinic' changed to 'monoclinic'
according to '/home/saulius/struct/CIF-dictionaries/cif_core.dic'
dictionary named 'cif_core.dic' version 2.4.1 from 2010-06-29.

Automatic conversion script
Id: cif_fix_enum 1527 2010-12-29 10:47:43Z saulius 
;
_cod_original_cell_volume 918.3(3)
_cod_original_sg_symbol_H-M 'P 21/c'
_cod_database_code 2225436
_cod_database_fobs_code 2225436

loop_
_symmetry_equiv_pos_as_xyz
'x, y, z'
'-x, y+1/2, -z+1/2'
'-x, -y, -z'
'x, -y-1/2, z-1/2'

loop_
_atom_site_type_symbol
_atom_site_label
_atom_site_fract_x
_atom_site_fract_y
_atom_site_fract_z
_atom_site_U_iso_or_equiv
_atom_site_adp_type
_atom_site_calc_flag
_atom_site_refinement_flags
_atom_site_occupancy
_atom_site_disorder_assembly
_atom_site_disorder_group
Cl Cl1 0.2530(2) 0.40084(4) 0.92173(8) 0.0163(2) Uani d . 1 . .
Cl Cl2 0.1238(3) 0.63730(4) 0.78985(9) 0.0185(3) Uani d . 1 . .
O O1 -0.2054(8) 0.27327(13) 0.6574(3) 0.0220(7) Uani d . 1 . .
N N1 -0.3467(8) 0.35961(15) 0.5636(3) 0.0158(7) Uani d . 1 . .
N N2 -0.0709(10) 0.32171(16) 0.7322(3) 0.0194(7) Uani d . 1 . .
C C1 -0.3637(11) 0.30045(18) 0.5605(4) 0.0173(8) Uani d . 1 . .
C C2 -0.1651(10) 0.37119(18) 0.6715(3) 0.0140(8) Uani d . 1 . .
C C3 -0.0869(9) 0.43519(17) 0.7088(3) 0.0124(7) Uani d . 1 . .
C C4 0.0928(10) 0.45392(18) 0.8165(3) 0.0137(8) Uani d . 1 . .
C C5 0.1523(9) 0.51553(18) 0.8418(4) 0.0136(7) Uani d . 1 . .
H H5A 0.2684 0.5272 0.9136 0.016 Uiso calc R 1 . .
C C6 0.0369(10) 0.56000(17) 0.7588(3) 0.0127(7) Uani d . 1 . .
C C7 -0.1429(10) 0.54398(18) 0.6533(4) 0.0151(8) Uani d . 1 . .
H H7A -0.2240 0.5740 0.5990 0.018 Uiso calc R 1 . .
C C8 -0.1993(10) 0.48214(18) 0.6303(4) 0.0153(8) Uani d . 1 . .
H H8A -0.3186 0.4712 0.5586 0.018 Uiso calc R 1 . .
C C9 -0.5226(12) 0.2592(2) 0.4666(4) 0.0237(9) Uani d . 1 . .
H H9A -0.6428 0.2835 0.4055 0.036 Uiso calc R 1 . .
H H9B -0.6856 0.2319 0.5028 0.036 Uiso calc R 1 . .
H H9C -0.3422 0.2354 0.4308 0.036 Uiso calc R 1 . .

loop_
_atom_site_aniso_label
_atom_site_aniso_U_11
_atom_site_aniso_U_22
_atom_site_aniso_U_33
_atom_site_aniso_U_12
_atom_site_aniso_U_13
_atom_site_aniso_U_23
Cl1 0.0168(5) 0.0182(5) 0.0138(5) 0.0028(3) -0.0011(3) 0.0023(4)
Cl2 0.0197(5) 0.0140(4) 0.0219(5) -0.0024(3) 0.0025(4) -0.0017(4)
O1 0.0309(17) 0.0139(14) 0.0213(15) -0.0017(12) 0.0017(12) -0.0018(12)
N1 0.0130(15) 0.0175(16) 0.0172(17) 0.0000(12) 0.0018(12) -0.0022(13)
N2 0.0257(19) 0.0147(16) 0.0178(18) -0.0002(14) 0.0018(14) -0.0032(13)
C1 0.0148(19) 0.0194(19) 0.018(2) 0.0000(15) 0.0051(15) -0.0007(15)
C2 0.0103(17) 0.0185(19) 0.0138(18) 0.0022(14) 0.0081(14) 0.0000(14)
C3 0.0078(17) 0.0152(18) 0.0150(18) 0.0009(13) 0.0080(14) -0.0011(14)
C4 0.0126(18) 0.0171(19) 0.0119(19) 0.0043(13) 0.0054(14) 0.0016(14)
C5 0.0070(16) 0.0208(19) 0.0132(18) 0.0017(14) 0.0022(13) -0.0021(15)
C6 0.0106(17) 0.0134(17) 0.0144(18) -0.0008(13) 0.0033(13) -0.0027(14)
C7 0.0106(18) 0.0174(19) 0.0177(19) 0.0033(14) 0.0056(14) 0.0033(15)
C8 0.0114(17) 0.0181(19) 0.017(2) 0.0005(14) 0.0055(14) 0.0004(15)
C9 0.025(2) 0.018(2) 0.029(2) -0.0030(16) 0.0041(18) -0.0072(17)

loop_
_atom_type_symbol
_atom_type_description
_atom_type_scat_dispersion_real
_atom_type_scat_dispersion_imag
_atom_type_scat_source
C C 0.0033 0.0016 'International Tables Vol C Tables 4.2.6.8 and 6.1.1.4'
H H 0.0000 0.0000 'International Tables Vol C Tables 4.2.6.8 and 6.1.1.4'
N N 0.0061 0.0033 'International Tables Vol C Tables 4.2.6.8 and 6.1.1.4'
O O 0.0106 0.0060 'International Tables Vol C Tables 4.2.6.8 and 6.1.1.4'
Cl Cl 0.1484 0.1585 'International Tables Vol C Tables 4.2.6.8 and 6.1.1.4'

loop_
_geom_angle_atom_site_label_1
_geom_angle_atom_site_label_2
_geom_angle_atom_site_label_3
_geom_angle_site_symmetry_1
_geom_angle_site_symmetry_3
_geom_angle
_geom_angle_publ_flag
C1 O1 N2 . . 106.4(3) ?
C1 N1 C2 . . 103.2(3) ?
C2 N2 O1 . . 102.8(3) ?
N1 C1 O1 . . 113.3(4) ?
N1 C1 C9 . . 129.8(4) ?
O1 C1 C9 . . 116.9(4) ?
N2 C2 N1 . . 114.4(4) ?
N2 C2 C3 . . 125.4(4) ?
N1 C2 C3 . . 120.2(3) ?
C8 C3 C4 . . 116.4(3) ?
C8 C3 C2 . . 117.2(3) ?
C4 C3 C2 . . 126.4(3) ?
C5 C4 C3 . . 121.3(3) ?
C5 C4 Cl1 . . 117.1(3) ?
C3 C4 Cl1 . . 121.6(3) ?
C4 C5 C6 . . 119.4(3) ?
C4 C5 H5A . . 120.3 ?
C6 C5 H5A . . 120.3 ?
C7 C6 C5 . . 121.3(4) ?
C7 C6 Cl2 . . 119.7(3) ?
C5 C6 Cl2 . . 119.0(3) ?
C6 C7 C8 . . 118.1(4) ?
C6 C7 H7A . . 121.0 ?
C8 C7 H7A . . 121.0 ?
C7 C8 C3 . . 123.5(4) ?
C7 C8 H8A . . 118.3 ?
C3 C8 H8A . . 118.3 ?
C1 C9 H9A . . 109.5 ?
C1 C9 H9B . . 109.5 ?
H9A C9 H9B . . 109.5 ?
C1 C9 H9C . . 109.5 ?
H9A C9 H9C . . 109.5 ?
H9B C9 H9C . . 109.5 ?

loop_
_geom_bond_atom_site_label_1
_geom_bond_atom_site_label_2
_geom_bond_site_symmetry_2
_geom_bond_distance
_geom_bond_publ_flag
Cl1 C4 . 1.732(4) ?
Cl2 C6 . 1.740(4) ?
O1 C1 . 1.346(5) ?
O1 N2 . 1.421(4) ?
N1 C1 . 1.285(5) ?
N1 C2 . 1.381(5) ?
N2 C2 . 1.308(5) ?
C1 C9 . 1.483(6) ?
C2 C3 . 1.475(5) ?
C3 C8 . 1.396(5) ?
C3 C4 . 1.411(5) ?
C4 C5 . 1.382(5) ?
C5 C6 . 1.391(5) ?
C5 H5A . 0.93 ?
C6 C7 . 1.376(5) ?
C7 C8 . 1.380(6) ?
C7 H7A . 0.93 ?
C8 H8A . 0.93 ?
C9 H9A . 0.96 ?
C9 H9B . 0.96 ?
C9 H9C . 0.96 ?

loop_
_geom_torsion_atom_site_label_1
_geom_torsion_atom_site_label_2
_geom_torsion_atom_site_label_3
_geom_torsion_atom_site_label_4
_geom_torsion_site_symmetry_1
_geom_torsion_site_symmetry_2
_geom_torsion_site_symmetry_3
_geom_torsion_site_symmetry_4
_geom_torsion
_geom_torsion_publ_flag
C1 O1 N2 C2 . . . . 0.1(4) ?
C2 N1 C1 O1 . . . . -0.4(5) ?
C2 N1 C1 C9 . . . . -179.1(4) ?
N2 O1 C1 N1 . . . . 0.2(5) ?
N2 O1 C1 C9 . . . . 179.1(3) ?
O1 N2 C2 N1 . . . . -0.4(4) ?
O1 N2 C2 C3 . . . . -179.3(3) ?
C1 N1 C2 N2 . . . . 0.5(5) ?
C1 N1 C2 C3 . . . . 179.5(3) ?
N2 C2 C3 C8 . . . . 178.0(4) ?
N1 C2 C3 C8 . . . . -0.8(5) ?
N2 C2 C3 C4 . . . . -1.8(6) ?
N1 C2 C3 C4 . . . . 179.4(4) ?
C8 C3 C4 C5 . . . . 0.0(5) ?
C2 C3 C4 C5 . . . . 179.8(3) ?
C8 C3 C4 Cl1 . . . . -179.1(3) ?
C2 C3 C4 Cl1 . . . . 0.6(5) ?
C3 C4 C5 C6 . . . . -0.8(6) ?
Cl1 C4 C5 C6 . . . . 178.4(3) ?
C4 C5 C6 C7 . . . . 1.6(6) ?
C4 C5 C6 Cl2 . . . . -178.3(3) ?
C5 C6 C7 C8 . . . . -1.5(6) ?
Cl2 C6 C7 C8 . . . . 178.4(3) ?
C6 C7 C8 C3 . . . . 0.7(6) ?
C4 C3 C8 C7 . . . . 0.1(6) ?
C2 C3 C8 C7 . . . . -179.7(4) ?

loop_
_cod_related_entry_id
_cod_related_entry_database
_cod_related_entry_code
1 ChemSpider 10585977
